data_2237007
loop_
_publ_author_name
'Islor, Arun M.'
'Vijesh, A. M.'
'Gerber, Thomas'
'Hosten, Eric'
'Betz, Richard'

_publ_section_title
;
 Dimethyl
 2,6-dimethyl-4-{3-[4-(methylsulfanyl)phenyl]-1<i>H</i>-pyrazol-4-yl}-1,4-dihydropyridine-3,5-dicarboxylate
 monohydrate
;
_journal_coeditor_code RN2110
_journal_issue 12
_journal_name_full 'Acta Crystallographica Section E'
_journal_page_first o3302
_journal_page_last o3303
_journal_paper_doi 10.1107/S1600536812045333
_journal_volume 68
_journal_year 2012
_chemical_formula_iupac 'C21 H23 N3 O4 S, H2 O'
_chemical_formula_moiety 'C21 H23 N3 O4 S, H2 O'
_chemical_formula_sum 'C21 H25 N3 O5 S'
_chemical_formula_weight 431.50
_chemical_melting_point_gt 467
_chemical_melting_point_lt 469
_chemical_name_systematic
'Dimethyl 2,6-dimethyl-4-{3-[4-(methylsulfanyl)phenyl]-1<i>H</i>-pyrazol-4-yl}-1,4-dihydropyridine-3,5-dicarboxylate monohydrate'
_space_group_IT_number 14
_symmetry_cell_setting monoclinic
_symmetry_space_group_name_Hall '-P 2ybc'
_symmetry_space_group_name_H-M 'P 1 21/c 1'
_atom_sites_solution_hydrogens geom
_atom_sites_solution_primary direct
_atom_sites_solution_secondary difmap
_audit_creation_method SHELXL-97
_cell_angle_alpha 90.00
_cell_angle_beta 110.1060(10)
_cell_angle_gamma 90.00
_cell_formula_units_Z 4
_cell_length_a 10.5542(2)
_cell_length_b 14.7260(2)
_cell_length_c 14.5377(2)
_cell_measurement_reflns_used 9343
_cell_measurement_temperature 200(2)
_cell_measurement_theta_max 28.24
_cell_measurement_theta_min 2.48
_cell_volume 2121.77(6)
_computing_cell_refinement 'SAINT (Bruker, 2010)'
_computing_data_collection 'APEX2 (Bruker, 2010)'
_computing_data_reduction 'SAINT (Bruker, 2010)'
_computing_molecular_graphics 'ORTEP-3 (Farrugia, 1997) and Mercury (Macrae <i>et al.</i>, 2008)'
_computing_publication_material 'SHELXL97 (Sheldrick, 2008) and PLATON (Spek, 2009)'
_computing_structure_refinement 'SHELXL97 (Sheldrick, 2008)'
_computing_structure_solution 'SHELXS97 (Sheldrick, 2008)'
_diffrn_ambient_temperature 200(2)
_diffrn_measured_fraction_theta_full 0.996
_diffrn_measured_fraction_theta_max 0.996
_diffrn_measurement_device_type 'Bruker APEXII CCD'
_diffrn_measurement_method '\f and \w scans'
_diffrn_radiation_monochromator graphite
_diffrn_radiation_source 'fine-focus sealed tube'
_diffrn_radiation_type MoK\a
_diffrn_radiation_wavelength 0.71073
_diffrn_reflns_av_R_equivalents 0.0187
_diffrn_reflns_av_sigmaI/netI 0.0204
_diffrn_reflns_limit_h_max 13
_diffrn_reflns_limit_h_min -14
_diffrn_reflns_limit_k_max 19
_diffrn_reflns_limit_k_min -14
_diffrn_reflns_limit_l_max 19
_diffrn_reflns_limit_l_min -13
_diffrn_reflns_number 20236
_diffrn_reflns_theta_full 28.31
_diffrn_reflns_theta_max 28.31
_diffrn_reflns_theta_min 2.05
_exptl_absorpt_coefficient_mu 0.190
_exptl_absorpt_correction_T_max 0.9627
_exptl_absorpt_correction_T_min 0.9500
_exptl_absorpt_correction_type multi-scan
_exptl_absorpt_process_details '(SADABS; Bruker, 2008)'
_exptl_crystal_colour colourless
_exptl_crystal_density_diffrn 1.351
_exptl_crystal_density_method 'not measured'
_exptl_crystal_description block
_exptl_crystal_F_000 912
_exptl_crystal_size_max 0.27
_exptl_crystal_size_mid 0.23
_exptl_crystal_size_min 0.20
_refine_diff_density_max 0.303
_refine_diff_density_min -0.272
_refine_ls_extinction_method none
_refine_ls_goodness_of_fit_ref 1.030
_refine_ls_hydrogen_treatment mixed
_refine_ls_matrix_type full
_refine_ls_number_parameters 312
_refine_ls_number_reflns 5267
_refine_ls_number_restraints 0
_refine_ls_restrained_S_all 1.030
_refine_ls_R_factor_all 0.0507
_refine_ls_R_factor_gt 0.0396
_refine_ls_shift/su_max 0.001
_refine_ls_shift/su_mean 0.000
_refine_ls_structure_factor_coef Fsqd
_refine_ls_weighting_details 'calc w=1/[\s^2^(Fo^2^)+(0.0560P)^2^+0.7436P] where P=(Fo^2^+2Fc^2^)/3'
_refine_ls_weighting_scheme calc
_refine_ls_wR_factor_gt 0.1044
_refine_ls_wR_factor_ref 0.1112
_reflns_number_gt 4311
_reflns_number_total 5267
_reflns_threshold_expression I>2sigma(I)
_cod_data_source_file rn2110.cif
_cod_data_source_block I
_cod_original_sg_symbol_H-M 'P 21/c'
_cod_database_code 2237007
_cod_database_fobs_code 2237007

loop_
_symmetry_equiv_pos_as_xyz
'x, y, z'
'-x, y+1/2, -z+1/2'
'-x, -y, -z'
'x, -y-1/2, z-1/2'

loop_
_atom_site_type_symbol
_atom_site_label
_atom_site_fract_x
_atom_site_fract_y
_atom_site_fract_z
_atom_site_U_iso_or_equiv
_atom_site_adp_type
_atom_site_calc_flag
_atom_site_refinement_flags
_atom_site_occupancy
_atom_site_symmetry_multiplicity
_atom_site_disorder_assembly
_atom_site_disorder_group
O O1 0.93564(10) 0.59820(7) 0.43428(7) 0.0310(2) Uani d . 1 1 . .
O O2 0.78574(10) 0.70794(7) 0.42595(7) 0.0347(2) Uani d . 1 1 . .
O O3 0.87427(11) 0.35098(7) 0.22830(8) 0.0376(3) Uani d . 1 1 . .
O O4 0.69528(12) 0.32275(8) 0.09516(8) 0.0422(3) Uani d . 1 1 . .
O O8 0.73981(13) 0.12824(12) 0.41554(11) 0.0621(4) Uani d . 1 1 . .
H H8A 0.820(3) 0.1239(17) 0.4195(18) 0.073(7) Uiso d . 1 1 . .
H H8B 0.743(3) 0.1385(17) 0.473(2) 0.075(8) Uiso d . 1 1 . .
N N21 0.88151(11) 0.65657(8) 0.07373(8) 0.0278(2) Uani d . 1 1 A .
H H21 0.8649(18) 0.6971(13) 0.0262(13) 0.041(5) Uiso d . 1 1 . .
N N22 0.99846(12) 0.60935(8) 0.10597(8) 0.0294(3) Uani d . 1 1 A .
N N31 0.51897(12) 0.55198(8) 0.18783(9) 0.0286(2) Uani d . 1 1 A .
H H31A 0.431(2) 0.5681(12) 0.1579(13) 0.043(5) Uiso d . 1 1 . .
C C2 0.81451(13) 0.63803(8) 0.39268(9) 0.0231(2) Uani d . 1 1 . .
C C3 1.02617(15) 0.64046(11) 0.52148(10) 0.0346(3) Uani d . 1 1 . .
H H3A 0.9833 0.6430 0.5715 0.052 Uiso calc R 1 1 . .
H H3B 1.0472 0.7022 0.5061 0.052 Uiso calc R 1 1 . .
H H3C 1.1096 0.6050 0.5463 0.052 Uiso calc R 1 1 . .
C C4 0.75074(14) 0.37067(9) 0.16581(10) 0.0270(3) Uani d . 1 1 . .
C C5 0.9362(2) 0.27053(11) 0.20646(14) 0.0543(5) Uani d . 1 1 . .
H H5A 1.0260 0.2627 0.2559 0.081 Uiso calc R 1 1 . .
H H5B 0.9444 0.2766 0.1416 0.081 Uiso calc R 1 1 . .
H H5C 0.8803 0.2175 0.2070 0.081 Uiso calc R 1 1 . .
C C6 0.51172(15) 0.66544(11) 0.30489(12) 0.0373(3) Uani d . 1 1 A .
H H6A 0.5579 0.6767 0.3749 0.056 Uiso calc R 1 1 . .
H H6B 0.4234 0.6380 0.2948 0.056 Uiso calc R 1 1 . .
H H6C 0.4995 0.7230 0.2690 0.056 Uiso calc R 1 1 . .
C C7 0.45802(15) 0.42238(10) 0.07938(11) 0.0347(3) Uani d . 1 1 A .
H H7A 0.4535 0.3609 0.1038 0.052 Uiso calc R 1 1 . .
H H7B 0.4796 0.4191 0.0191 0.052 Uiso calc R 1 1 . .
H H7C 0.3707 0.4526 0.0658 0.052 Uiso calc R 1 1 . .
C C11 1.10148(13) 0.49866(9) 0.23494(10) 0.0267(3) Uani d . 1 1 A .
C C12 1.14884(14) 0.49982(10) 0.33673(11) 0.0336(3) Uani d . 1 1 . .
H H12 1.1077 0.5389 0.3702 0.040 Uiso calc R 1 1 . .
C C13 1.25535(15) 0.44469(11) 0.39020(12) 0.0384(3) Uani d . 1 1 A .
H H13 1.2866 0.4466 0.4597 0.046 Uiso calc R 1 1 . .
C C14 1.31631(14) 0.38692(10) 0.34276(12) 0.0360(3) Uani d . 1 1 . .
C C15 1.26844(18) 0.38458(12) 0.24128(13) 0.0446(4) Uani d . 1 1 A .
H H15 1.3083 0.3444 0.2079 0.054 Uiso calc R 1 1 . .
C C16 1.16273(17) 0.44037(11) 0.18802(12) 0.0398(4) Uani d . 1 1 . .
H H16 1.1319 0.4386 0.1185 0.048 Uiso calc R 1 1 A .
C C21 0.98781(13) 0.55804(8) 0.17910(9) 0.0238(3) Uani d . 1 1 . .
C C22 0.86336(12) 0.57278(8) 0.19351(9) 0.0205(2) Uani d . 1 1 A .
C C23 0.79950(13) 0.63695(8) 0.12396(9) 0.0239(3) Uani d . 1 1 . .
H H23 0.7131 0.6626 0.1135 0.029 Uiso calc R 1 1 A .
C C31 0.79937(12) 0.52258(8) 0.25760(8) 0.0200(2) Uani d . 1 1 . .
H H31 0.8713 0.4887 0.3095 0.024 Uiso calc R 1 1 A .
C C32 0.72985(12) 0.58775(8) 0.30658(9) 0.0217(2) Uani d . 1 1 A .
C C33 0.59493(13) 0.60214(9) 0.26803(9) 0.0253(3) Uani d . 1 1 . .
C C34 0.56572(13) 0.47545(9) 0.15537(9) 0.0256(3) Uani d . 1 1 . .
C C35 0.69821(13) 0.45444(8) 0.19347(9) 0.0228(2) Uani d . 1 1 A .
S S1A 1.4500(2) 0.31690(16) 0.41722(17) 0.0465(5) Uani d P 0.631(11) 1 A 1
C C1A 1.5934(3) 0.3614(3) 0.3947(5) 0.0589(14) Uani d P 0.631(11) 1 A 1
H H1A 1.6736 0.3261 0.4315 0.088 Uiso calc PR 0.631(11) 1 A 1
H H1B 1.6066 0.4250 0.4156 0.088 Uiso calc PR 0.631(11) 1 A 1
H H1C 1.5791 0.3575 0.3245 0.088 Uiso calc PR 0.631(11) 1 A 1
S S1B 1.4470(4) 0.3094(3) 0.4019(4) 0.0648(12) Uani d P 0.369(11) 1 A 2
C C1B 1.5788(7) 0.3823(5) 0.4539(10) 0.069(3) Uani d P 0.369(11) 1 A 2
H H1D 1.6579 0.3478 0.4939 0.104 Uiso calc PR 0.369(11) 1 A 2
H H1E 1.5536 0.4262 0.4953 0.104 Uiso calc PR 0.369(11) 1 A 2
H H1F 1.6002 0.4147 0.4022 0.104 Uiso calc PR 0.369(11) 1 A 2

loop_
_atom_site_aniso_label
_atom_site_aniso_U_11
_atom_site_aniso_U_22
_atom_site_aniso_U_33
_atom_site_aniso_U_12
_atom_site_aniso_U_13
_atom_site_aniso_U_23
O1 0.0267(5) 0.0338(5) 0.0252(5) 0.0035(4) -0.0004(4) -0.0091(4)
O2 0.0364(5) 0.0316(5) 0.0311(5) 0.0039(4) 0.0051(4) -0.0119(4)
O3 0.0451(6) 0.0263(5) 0.0333(5) 0.0110(4) 0.0031(4) -0.0057(4)
O4 0.0466(6) 0.0377(6) 0.0384(6) -0.0048(5) 0.0098(5) -0.0183(5)
O8 0.0280(6) 0.1059(13) 0.0516(8) -0.0074(7) 0.0129(6) -0.0297(8)
N21 0.0281(6) 0.0282(6) 0.0250(5) 0.0005(4) 0.0065(4) 0.0076(5)
N22 0.0279(6) 0.0324(6) 0.0292(6) 0.0028(5) 0.0115(5) 0.0055(5)
N31 0.0204(5) 0.0331(6) 0.0287(6) -0.0013(4) 0.0039(4) -0.0032(5)
C2 0.0254(6) 0.0240(6) 0.0200(6) -0.0012(5) 0.0080(5) -0.0011(5)
C3 0.0311(7) 0.0393(8) 0.0249(7) -0.0018(6) -0.0013(5) -0.0074(6)
C4 0.0353(7) 0.0219(6) 0.0248(6) -0.0045(5) 0.0114(5) -0.0010(5)
C5 0.0691(12) 0.0330(8) 0.0528(10) 0.0237(8) 0.0107(9) -0.0065(8)
C6 0.0290(7) 0.0438(8) 0.0393(8) 0.0073(6) 0.0121(6) -0.0071(7)
C7 0.0308(7) 0.0377(7) 0.0314(7) -0.0130(6) 0.0052(6) -0.0059(6)
C11 0.0242(6) 0.0268(6) 0.0304(7) 0.0024(5) 0.0113(5) 0.0036(5)
C12 0.0297(7) 0.0388(8) 0.0308(7) 0.0075(6) 0.0084(6) -0.0013(6)
C13 0.0308(7) 0.0469(9) 0.0330(8) 0.0058(6) 0.0052(6) 0.0053(7)
C14 0.0257(7) 0.0336(7) 0.0481(9) 0.0059(6) 0.0121(6) 0.0123(6)
C15 0.0476(9) 0.0418(9) 0.0508(10) 0.0198(7) 0.0250(8) 0.0076(7)
C16 0.0461(9) 0.0429(8) 0.0336(8) 0.0150(7) 0.0180(7) 0.0053(7)
C21 0.0246(6) 0.0237(6) 0.0230(6) 0.0007(5) 0.0082(5) 0.0002(5)
C22 0.0210(5) 0.0189(5) 0.0198(5) -0.0022(4) 0.0046(4) -0.0025(4)
C23 0.0220(6) 0.0225(6) 0.0245(6) -0.0023(5) 0.0045(5) -0.0003(5)
C31 0.0212(5) 0.0189(5) 0.0185(5) -0.0008(4) 0.0049(4) -0.0012(4)
C32 0.0237(6) 0.0213(5) 0.0199(6) -0.0006(4) 0.0070(5) -0.0016(5)
C33 0.0260(6) 0.0264(6) 0.0240(6) -0.0009(5) 0.0090(5) -0.0009(5)
C34 0.0275(6) 0.0256(6) 0.0226(6) -0.0071(5) 0.0071(5) -0.0006(5)
C35 0.0278(6) 0.0208(6) 0.0195(5) -0.0053(5) 0.0078(5) -0.0019(5)
S1A 0.0298(7) 0.0559(11) 0.0562(8) 0.0169(7) 0.0179(5) 0.0368(7)
C1A 0.0275(14) 0.051(2) 0.094(3) -0.0008(13) 0.0159(17) 0.017(2)
S1B 0.0287(12) 0.0245(10) 0.121(3) 0.0001(8) -0.0002(13) -0.0005(14)
C1B 0.033(3) 0.053(4) 0.101(8) -0.003(2) -0.003(3) 0.013(4)

loop_
_atom_type_symbol
_atom_type_description
_atom_type_scat_dispersion_real
_atom_type_scat_dispersion_imag
_atom_type_scat_source
C C 0.0033 0.0016 'International Tables Vol C Tables 4.2.6.8 and 6.1.1.4'
H H 0.0000 0.0000 'International Tables Vol C Tables 4.2.6.8 and 6.1.1.4'
N N 0.0061 0.0033 'International Tables Vol C Tables 4.2.6.8 and 6.1.1.4'
O O 0.0106 0.0060 'International Tables Vol C Tables 4.2.6.8 and 6.1.1.4'
S S 0.1246 0.1234 'International Tables Vol C Tables 4.2.6.8 and 6.1.1.4'

loop_
_geom_angle_atom_site_label_1
_geom_angle_atom_site_label_2
_geom_angle_atom_site_label_3
_geom_angle
C2 O1 C3 116.57(10)
C4 O3 C5 115.99(12)
H8A O8 H8B 105(2)
C23 N21 N22 112.54(11)
C23 N21 H21 125.4(12)
N22 N21 H21 122.0(12)
C21 N22 N21 104.44(11)
C34 N31 C33 123.70(11)
C34 N31 H31A 118.4(12)
C33 N31 H31A 117.7(12)
O2 C2 O1 121.14(11)
O2 C2 C32 127.16(12)
O1 C2 C32 111.70(10)
O1 C3 H3A 109.5
O1 C3 H3B 109.5
H3A C3 H3B 109.5
O1 C3 H3C 109.5
H3A C3 H3C 109.5
H3B C3 H3C 109.5
O4 C4 O3 121.34(13)
O4 C4 C35 127.04(13)
O3 C4 C35 111.61(11)
O3 C5 H5A 109.5
O3 C5 H5B 109.5
H5A C5 H5B 109.5
O3 C5 H5C 109.5
H5A C5 H5C 109.5
H5B C5 H5C 109.5
C33 C6 H6A 109.5
C33 C6 H6B 109.5
H6A C6 H6B 109.5
C33 C6 H6C 109.5
H6A C6 H6C 109.5
H6B C6 H6C 109.5
C34 C7 H7A 109.5
C34 C7 H7B 109.5
H7A C7 H7B 109.5
C34 C7 H7C 109.5
H7A C7 H7C 109.5
H7B C7 H7C 109.5
C16 C11 C12 118.26(13)
C16 C11 C21 121.51(12)
C12 C11 C21 120.23(12)
C13 C12 C11 120.98(14)
C13 C12 H12 119.5
C11 C12 H12 119.5
C14 C13 C12 120.39(14)
C14 C13 H13 119.8
C12 C13 H13 119.8
C13 C14 C15 118.92(13)
C13 C14 S1B 124.9(2)
C15 C14 S1B 116.1(2)
C13 C14 S1A 117.34(15)
C15 C14 S1A 123.72(15)
C14 C15 C16 120.55(15)
C14 C15 H15 119.7
C16 C15 H15 119.7
C11 C16 C15 120.89(15)
C11 C16 H16 119.6
C15 C16 H16 119.6
N22 C21 C22 111.46(11)
N22 C21 C11 119.65(11)
C22 C21 C11 128.85(11)
C23 C22 C21 103.95(11)
C23 C22 C31 125.14(11)
C21 C22 C31 130.33(11)
N21 C23 C22 107.61(11)
N21 C23 H23 126.2
C22 C23 H23 126.2
C22 C31 C32 111.54(10)
C22 C31 C35 108.10(9)
C32 C31 C35 110.55(10)
C22 C31 H31 108.9
C32 C31 H31 108.9
C35 C31 H31 108.9
C33 C32 C2 121.32(11)
C33 C32 C31 120.73(11)
C2 C32 C31 117.86(10)
C32 C33 N31 119.22(12)
C32 C33 C6 127.59(12)
N31 C33 C6 113.13(12)
C35 C34 N31 119.29(11)
C35 C34 C7 126.64(12)
N31 C34 C7 114.07(12)
C34 C35 C4 121.10(11)
C34 C35 C31 120.51(11)
C4 C35 C31 118.04(11)
C1A S1A C14 102.77(15)
C1B S1B C14 100.9(3)
S1B C1B H1D 109.5
S1B C1B H1E 109.5
H1D C1B H1E 109.5
S1B C1B H1F 109.5
H1D C1B H1F 109.5
H1E C1B H1F 109.5

loop_
_geom_bond_atom_site_label_1
_geom_bond_atom_site_label_2
_geom_bond_distance
O1 C2 1.3464(16)
O1 C3 1.4402(16)
O2 C2 1.2193(16)
O3 C4 1.3397(17)
O3 C5 1.4403(18)
O4 C4 1.2175(16)
O8 H8A 0.83(3)
O8 H8B 0.84(3)
N21 C23 1.3417(17)
N21 N22 1.3524(16)
N21 H21 0.884(19)
N22 C21 1.3402(17)
N31 C34 1.3770(18)
N31 C33 1.3802(17)
N31 H31A 0.908(19)
C2 C32 1.4644(17)
C3 H3A 0.9800
C3 H3B 0.9800
C3 H3C 0.9800
C4 C35 1.4642(18)
C5 H5A 0.9800
C5 H5B 0.9800
C5 H5C 0.9800
C6 C33 1.5004(19)
C6 H6A 0.9800
C6 H6B 0.9800
C6 H6C 0.9800
C7 C34 1.5034(17)
C7 H7A 0.9800
C7 H7B 0.9800
C7 H7C 0.9800
C11 C16 1.387(2)
C11 C12 1.390(2)
C11 C21 1.4810(17)
C12 C13 1.388(2)
C12 H12 0.9500
C13 C14 1.385(2)
C13 H13 0.9500
C14 C15 1.386(2)
C14 S1B 1.770(4)
C14 S1A 1.782(3)
C15 C16 1.388(2)
C15 H15 0.9500
C16 H16 0.9500
C21 C22 1.4161(17)
C22 C23 1.3788(17)
C22 C31 1.5177(16)
C23 H23 0.9500
C31 C32 1.5250(16)
C31 C35 1.5270(16)
C31 H31 1.0000
C32 C33 1.3557(18)
C34 C35 1.3511(18)
S1A C1A 1.780(4)
C1A H1A 0.9800
C1A H1B 0.9800
C1A H1C 0.9800
S1B C1B 1.713(8)
C1B H1D 0.9800
C1B H1E 0.9800
C1B H1F 0.9800

loop_
_geom_hbond_atom_site_label_D
_geom_hbond_atom_site_label_H
_geom_hbond_atom_site_label_A
_geom_hbond_site_symmetry_A
_geom_hbond_distance_DH
_geom_hbond_distance_HA
_geom_hbond_distance_DA
_geom_hbond_angle_DHA
O8 H8A N22 2_745 0.83(3) 2.09(3) 2.8982(18) 167(2)
O8 H8B O4 4_566 0.84(3) 2.09(3) 2.8989(19) 164(2)
N21 H21 O2 4_575 0.884(19) 1.985(19) 2.8505(15) 165.9(17)
N31 H31A O8 2_655 0.908(19) 1.965(19) 2.8561(18) 166.6(17)
C23 H23 S1A 2_755 0.95 2.79 3.637(3) 148.7
C31 H31 O1 . 1.00 2.35 2.7141(14) 100.6
C31 H31 O3 . 1.00 2.35 2.7246(15) 100.9

loop_
_geom_torsion_atom_site_label_1
_geom_torsion_atom_site_label_2
_geom_torsion_atom_site_label_3
_geom_torsion_atom_site_label_4
_geom_torsion
C23 N21 N22 C21 0.26(15)
C3 O1 C2 O2 2.32(19)
C3 O1 C2 C32 -178.28(11)
C5 O3 C4 O4 0.1(2)
C5 O3 C4 C35 -178.85(14)
C16 C11 C12 C13 0.5(2)
C21 C11 C12 C13 -179.93(13)
C11 C12 C13 C14 -0.3(2)
C12 C13 C14 C15 -0.5(2)
C12 C13 C14 S1B -176.74(19)
C12 C13 C14 S1A -178.72(14)
C13 C14 C15 C16 1.1(3)
S1B C14 C15 C16 177.66(19)
S1A C14 C15 C16 179.19(15)
C12 C11 C16 C15 0.1(2)
C21 C11 C16 C15 -179.48(14)
C14 C15 C16 C11 -0.9(3)
N21 N22 C21 C22 -0.05(15)
N21 N22 C21 C11 -177.88(11)
C16 C11 C21 N22 -49.61(19)
C12 C11 C21 N22 130.85(14)
C16 C11 C21 C22 132.99(15)
C12 C11 C21 C22 -46.5(2)
N22 C21 C22 C23 -0.16(14)
C11 C21 C22 C23 177.41(13)
N22 C21 C22 C31 171.27(12)
C11 C21 C22 C31 -11.2(2)
N22 N21 C23 C22 -0.37(15)
C21 C22 C23 N21 0.30(13)
C31 C22 C23 N21 -171.71(11)
C23 C22 C31 C32 -49.64(15)
C21 C22 C31 C32 140.55(13)
C23 C22 C31 C35 72.09(14)
C21 C22 C31 C35 -97.72(14)
O2 C2 C32 C33 -16.9(2)
O1 C2 C32 C33 163.70(12)
O2 C2 C32 C31 159.42(13)
O1 C2 C32 C31 -19.94(16)
C22 C31 C32 C33 97.79(13)
C35 C31 C32 C33 -22.52(16)
C22 C31 C32 C2 -78.60(13)
C35 C31 C32 C2 161.10(10)
C2 C32 C33 N31 -178.89(11)
C31 C32 C33 N31 4.85(19)
C2 C32 C33 C6 -1.8(2)
C31 C32 C33 C6 -178.10(13)
C34 N31 C33 C32 13.4(2)
C34 N31 C33 C6 -164.05(13)
C33 N31 C34 C35 -10.2(2)
C33 N31 C34 C7 168.98(12)
N31 C34 C35 C4 175.98(11)
C7 C34 C35 C4 -3.1(2)
N31 C34 C35 C31 -10.96(18)
C7 C34 C35 C31 169.94(12)
O4 C4 C35 C34 16.9(2)
O3 C4 C35 C34 -164.25(12)
O4 C4 C35 C31 -156.34(14)
O3 C4 C35 C31 22.52(16)
C22 C31 C35 C34 -96.68(13)
C32 C31 C35 C34 25.66(16)
C22 C31 C35 C4 76.59(13)
C32 C31 C35 C4 -161.07(11)
C13 C14 S1A C1A -112.7(3)
C15 C14 S1A C1A 69.2(4)
S1B C14 S1A C1A 79.4(13)
C13 C14 S1B C1B -70.6(7)
C15 C14 S1B C1B 113.1(7)
S1A C14 S1B C1B -57.5(13)
